data_2006585
loop_
_publ_author_name
'Gallucci, Judith C.'
'Kozmina, Natasha'
'Paquette, Leo A.'
'Zaegel, Florence'
'Meunier, Philippe'
'Gautheron, Bernard'

_publ_section_title
;
 <i>endo</i> and <i>exo</i> Isomers of
 Isodicyclopentadienyltrichlorotitanium
;
_journal_issue 10
_journal_name_full 'Acta Crystallographica Section C'
_journal_page_first 1416
_journal_page_last 1420
_journal_paper_doi 10.1107/S0108270197006781
_journal_volume 53
_journal_year 1997
_chemical_formula_moiety '[Ti Cl3 (C10 H11)]'
_chemical_formula_sum 'C10 H11 Cl3 Ti'
_chemical_formula_weight 285.46
_chemical_melting_point 387
_chemical_name_common 'titanium endo-isodicyclopentadienide trichloride'
_chemical_name_systematic
; (\h^5^-endo-tricyclo[5.2.1.0^2,6^]deca-2,5-dien-3-yl)
trichlorotitanium
;
_space_group_IT_number 57
_symmetry_cell_setting orthorhombic
_symmetry_space_group_name_Hall '-P 2c 2b'
_symmetry_space_group_name_H-M 'P b c m'
_cell_angle_alpha 90
_cell_angle_beta 90
_cell_angle_gamma 90
_cell_formula_units_Z 4
_cell_length_a 9.1340(10)
_cell_length_b 12.3280(10)
_cell_length_c 10.3140(10)
_cell_measurement_reflns_used 25
_cell_measurement_temperature 296
_cell_measurement_theta_max 15
_cell_measurement_theta_min 14
_cell_volume 1161.40(19)
_computing_cell_refinement 'MSC/AFC Diffractometer Control Software'
_computing_data_collection
;MSC/AFC Diffractometer Control Software (Molecular Structure
Corporation, 1992)
;
_computing_data_reduction 'TEXSAN (Molecular Structure Corporation, 1995)'
_computing_molecular_graphics 'ORTEPII (Johnson, 1976)'
_computing_structure_refinement 'TEXSAN (Molecular Structure Corporation, 1995)'
_computing_structure_solution 'SHELXS-86 (Sheldrick, 1990)'
_diffrn_ambient_temperature 296
_diffrn_measurement_device_type 'Rigaku AFC5S'
_diffrn_measurement_method \w--2\q
_diffrn_radiation_monochromator graphite
_diffrn_radiation_source 'sealed tube'
_diffrn_radiation_type MoK\a
_diffrn_radiation_wavelength 0.7107
_diffrn_reflns_av_R_equivalents 0.023
_diffrn_reflns_limit_h_max 11
_diffrn_reflns_limit_h_min -11
_diffrn_reflns_limit_k_max 15
_diffrn_reflns_limit_k_min 0
_diffrn_reflns_limit_l_max 0
_diffrn_reflns_limit_l_min -13
_diffrn_reflns_number 3132
_diffrn_reflns_theta_max 27.5
_diffrn_reflns_theta_min 2.0
_diffrn_standards_decay_% -0.2
_diffrn_standards_interval_count 150
_diffrn_standards_number 6
_exptl_absorpt_coefficient_mu 1.384
_exptl_absorpt_correction_T_max 0.813
_exptl_absorpt_correction_T_min 0.735
_exptl_absorpt_correction_type psi-scan
_exptl_absorpt_process_details '(North, Phillips & Mathews, 1968)'
_exptl_crystal_colour red
_exptl_crystal_density_diffrn 1.633
_exptl_crystal_density_meas ?
_exptl_crystal_description plate
_exptl_crystal_F_000 576
_exptl_crystal_size_max 0.42
_exptl_crystal_size_mid 0.23
_exptl_crystal_size_min 0.15
_refine_diff_density_max 0.37
_refine_diff_density_min -0.33
_refine_ls_extinction_method none
_refine_ls_goodness_of_fit_ref 1.58
_refine_ls_hydrogen_treatment noref
_refine_ls_matrix_type full
_refine_ls_number_parameters 70
_refine_ls_number_reflns 1080
_refine_ls_number_restraints 0
_refine_ls_R_factor_gt 0.038
_refine_ls_shift/su_max 0.0010
_refine_ls_structure_factor_coef F
_refine_ls_weighting_scheme sigma
_refine_ls_wR_factor_ref 0.030
_reflns_number_gt 1080
_reflns_number_total 1414
_reflns_threshold_expression I>1\s(I)
_cod_data_source_file fr1048.cif
_cod_data_source_block 2
_cod_depositor_comments
;
The following automatic conversions were performed:

'_chemical_melting_point' value '387 K' was changed to '387' - the
value should be numeric and without a unit designator.

Automatic conversion script
Id: cif_fix_values 1646 2011-03-28 12:23:43Z adriana 

The following automatic conversions were performed:

'_chemical_melting_point' value '387 K' was changed to '387' - the
value should be numeric and without a unit designator.

Automatic conversion script
Id: cif_fix_values 1715 2011-07-08 13:25:40Z adriana 

The following automatic conversions were performed:

'_exptl_crystal_density_meas' value 'none' was changed to '?' - the
value is perceived as not measured.

Automatic conversion script
Id: cif_fix_values 3008 2015-01-20 13:52:24Z robertas 
;
_cod_original_cell_volume 1161.3(4)
_cod_original_sg_symbol_H-M 'P b c m    '
_cod_database_code 2006585

loop_
_symmetry_equiv_pos_as_xyz
'  +x,  +y,  +z'
'  -x,  -y,1/2+z'
'  +x,1/2-y,  -z'
'  -x,1/2+y,1/2-z'
'  -x,  -y,  -z'
'  +x,  +y,1/2-z'
'  -x,1/2+y,  +z'
'  +x,1/2-y,1/2+z'

loop_
_atom_site_label
_atom_site_fract_x
_atom_site_fract_y
_atom_site_fract_z
_atom_site_U_iso_or_equiv
_atom_site_adp_type
_atom_site_calc_flag
_atom_site_calc_attached_atom
Ti .11770(7) .02711(5) .2500 .0403(2) Uani d ?
Cl1 -.11830(10) .07537(8) .2500 .0721(4) Uani d ?
Cl2 .19922(8) .11900(5) .07846(7) .0602(2) Uani d ?
C1 .0314(4) -.1457(3) .2500 .0680(10) Uani d ?
C2 .1197(3) -.1374(2) .3609(3) .0576(9) Uani d ?
C3 .2646(3) -.1263(2) .3184(2) .0417(6) Uani d ?
C4 .4223(3) -.1355(2) .3602(3) .0526(8) Uani d ?
C5 .5077(3) -.0323(2) .3247(2) .0539(8) Uani d ?
C6 .4748(4) -.2121(3) .2500 .0650(10) Uani d ?
H1 -.0751 -.1557 .2500 .0821 Uiso c ?
H2 .0863 -.1392 .4512 .0690 Uiso c ?
H3 .4378 -.1624 .4486 .0630 Uiso c ?
H4 .4586 .0324 .3585 .0647 Uiso c ?
H5 .6079 -.0355 .3585 .0647 Uiso c ?
H6 .5809 -.2237 .2500 .0782 Uiso c ?
H7 .4246 -.2824 .2500 .0782 Uiso c ?

loop_
_atom_site_aniso_label
_atom_site_aniso_U_11
_atom_site_aniso_U_22
_atom_site_aniso_U_33
_atom_site_aniso_U_12
_atom_site_aniso_U_13
_atom_site_aniso_U_23
Ti .0372(3) .0287(3) .0550(4) -.0007(3) .0000 .0000
Cl1 .0383(6) .0530(6) .1250(10) .0040(5) .0000 .0000
Cl2 .0661(4) .0523(4) .0623(4) .0030(4) .0021(4) .0169(3)
C1 .045(3) .032(2) .128(4) -.009(2) .0000 .0000
C2 .063(2) .0330(10) .077(2) -.0030(10) .021(2) .0110(10)
C3 .0500(10) .0280(10) .0470(10) .0030(10) .0060(10) .0070(10)
C4 .058(2) .056(2) .044(2) .0110(10) -.0050(10) .0100(10)
C5 .0420(10) .064(2) .055(2) .0040(10) -.0080(10) -.001(2)
C6 .056(3) .051(3) .088(3) .022(2) .0000 .0000

loop_
_atom_type_symbol
_atom_type_scat_dispersion_real
_atom_type_scat_dispersion_imag
_atom_type_scat_source
C 0.003 0.002 'International Tables, Vol IV, Table 2.2A & Vol C, 4.2.4.3'
H 0.000 0.000 'Stewart, Davidson & Simpson, 1965'
Cl 0.148 0.159 'International Tables, Vol IV, Table 2.2A & Vol C, 4.2.4.3'
Ti 0.278 0.446 'International Tables, Vol IV, Table 2.2A & Vol C, 4.2.4.3'

loop_
_geom_angle_atom_site_label_1
_geom_angle_atom_site_label_2
_geom_angle_atom_site_label_3
_geom_angle_site_symmetry_1
_geom_angle_site_symmetry_3
_geom_angle
_geom_angle_publ_flag
Cl1 Ti Cl2 ? ? 100.77(3) yes
Cl2 Ti Cl2 ? 6_555 105.08(4) yes
C2 C1 C2 ? 6_555 109.2(3) n
C1 C2 C3 ? ? 107.2(3) n
C2 C3 C3 ? 6_555 108.2(2) n
C2 C3 C4 ? ? 143.7(2) n
C3 C3 C4 6_555 ? 106.60(10) n
C3 C4 C5 ? ? 110.8(2) n
C3 C4 C6 ? ? 97.5(2) n
C5 C4 C6 ? ? 99.9(2) n
C4 C5 C5 ? 6_555 103.80(10) n
C4 C6 C4 ? 6_555 94.0(3) n

loop_
_geom_bond_atom_site_label_1
_geom_bond_atom_site_label_2
_geom_bond_site_symmetry_1
_geom_bond_site_symmetry_2
_geom_bond_distance
_geom_bond_publ_flag
Ti Cl1 ? ? 2.2360(10) yes
Ti Cl2 ? ? 2.2288(7) yes
Ti C1 ? ? 2.272(4) yes
Ti C2 ? ? 2.329(2) yes
Ti C3 ? ? 2.424(2) yes
C1 C2 ? ? 1.403(4) n
C2 C3 ? ? 1.401(3) n
C3 C3 ? 6_555 1.411(5) n
C3 C4 ? ? 1.508(3) n
C4 C5 ? ? 1.536(3) n
C4 C6 ? ? 1.554(3) n
C5 C5 ? 6_555 1.540(5) n
